data_2016585
loop_
_publ_author_name
'Hazell, Alan'
'M\/onsted, Ole'
'Rasmussen, Jens Christian'
'Toftlund, Hans'

_publ_section_title
;
 Three overcrowded zinc(II) complexes with potentially hexadentate
 polypyridyl ligands
;
_journal_coeditor_code GA3084
_journal_issue 5
_journal_name_full 'Acta Crystallographica Section C'
_journal_page_first m185
_journal_page_last m189
_journal_paper_doi 10.1107/S0108270108007014
_journal_volume 64
_journal_year 2008
_chemical_formula_iupac '[Zn (C30 H30 N6)] (Cl O4)2'
_chemical_formula_moiety 'C30 H30 N6 Zn 2+ , 2Cl O4 -'
_chemical_formula_sum 'C30 H30 Cl2 N6 O8 Zn'
_chemical_formula_weight 738.910
_chemical_name_common '[Zn(qtpen)](ClO4)2'
_chemical_name_systematic
;
[N,N,N'-tris(2-pyridylmethyl)-N'-(2-quinolmethyl)ethane-1,2-diamine-\k^6^N]-
diperchlorate
;
_space_group_IT_number 14
_symmetry_cell_setting monoclinic
_symmetry_space_group_name_Hall '-P 2yn'
_symmetry_space_group_name_H-M 'P 1 21/n 1'
_atom_type_scat_source IntTabIV
_cell_angle_alpha 90.0
_cell_angle_beta 94.634(3)
_cell_angle_gamma 90.0
_cell_formula_units_Z 4
_cell_length_a 13.231(2)
_cell_length_b 15.147(2)
_cell_length_c 15.167(2)
_cell_measurement_reflns_used 7829
_cell_measurement_temperature 120
_cell_measurement_theta_max 29.7
_cell_measurement_theta_min 1.9
_cell_volume 3029.7(7)
_computing_cell_refinement 'SAINT (Siemens, 1995)'
_computing_data_collection 'SMART (Siemens, 1995)'
_computing_data_reduction 'SAINT (Siemens, 1995)'
_computing_molecular_graphics
;
ORTEPIII (Burnett and Johnson, 1996), KRYSTAL (Hazell, 1995) and
PLATON (Spek,
2003)
;
_computing_publication_material 'KRYSTAL (Hazell, 1995)'
_computing_structure_refinement
;
ORFLS (Busing <i>et al.</i>,  1962; modified) and KRYSTAL (Hazell,
1995)
;
_computing_structure_solution
;
SIR97 (Altomare <i>et al.</i>,  1997) and KRYSTAL (Hazell, 1995)
;
_diffrn_ambient_temperature 120
_diffrn_measured_fraction_theta_full 1.0
_diffrn_measured_fraction_theta_max 1.0
_diffrn_measurement_device 'Siemens SMART CCD area-detector'
_diffrn_measurement_method '\w rotation scans with narrow frames'
_diffrn_radiation_monochromator graphite
_diffrn_radiation_source 'x-ray tube'
_diffrn_radiation_type 'Mo K\a'
_diffrn_radiation_wavelength 0.71073
_diffrn_reflns_av_R_equivalents 0.026
_diffrn_reflns_limit_h_max 17
_diffrn_reflns_limit_h_min -17
_diffrn_reflns_limit_k_max 19
_diffrn_reflns_limit_k_min -19
_diffrn_reflns_limit_l_max 19
_diffrn_reflns_limit_l_min -19
_diffrn_reflns_number 25310
_diffrn_reflns_reduction_process 25310
_diffrn_reflns_theta_full 27.5
_diffrn_reflns_theta_max 27.5
_diffrn_reflns_theta_min 1.9
_exptl_absorpt_coefficient_mu 1.051
_exptl_absorpt_correction_T_max 0.778
_exptl_absorpt_correction_T_min 0.596
_exptl_absorpt_correction_type integration
_exptl_absorpt_process_details '(XPREP; Siemens, 1995'
_exptl_crystal_colour colourless
_exptl_crystal_density_diffrn 1.620
_exptl_crystal_density_method 'not measured'
_exptl_crystal_description block
_exptl_crystal_F_000 1520
_exptl_crystal_size_max 0.60
_exptl_crystal_size_mid 0.42
_exptl_crystal_size_min 0.28
_refine_diff_density_max 1.43(7)
_refine_diff_density_min -1.18(7)
_refine_ls_extinction_method none
_refine_ls_goodness_of_fit_ref 1.002
_refine_ls_hydrogen_treatment constr
_refine_ls_matrix_type full
_refine_ls_number_constraints 78
_refine_ls_number_parameters 402
_refine_ls_number_reflns 4838
_refine_ls_number_restraints 0
_refine_ls_R_factor_gt 0.030
_refine_ls_shift/su_max 0.0013
_refine_ls_shift/su_mean 0.00004
_refine_ls_structure_factor_coef F
_refine_ls_weighting_details 'w = 1/{[\s~cs~(F^2^)+B (1+A)F^2^]^1/2^-|F|}^2^ where A = 0.03 and B = 5.7'
_refine_ls_weighting_scheme calc
_refine_ls_wR_factor_ref 0.035
_reflns_number_gt 4838
_reflns_number_total 6946
_reflns_threshold_expression I>3\s(I)
_cod_data_source_file ga3084.cif
_cod_data_source_block II
_cod_original_cell_volume 3029.5(7)
_cod_original_sg_symbol_H-M 'P 21/n'
_cod_original_formula_sum 'C30 H30 Cl2 N6 O8 Zn1'
_cod_database_code 2016585
_cod_database_fobs_code 2016585

loop_
_symmetry_equiv_pos_as_xyz
+x,+y,+z
1/2-x,1/2+y,1/2-z
-x,-y,-z
1/2+x,1/2-y,1/2+z

loop_
_atom_site_aniso_label
_atom_site_aniso_U_11
_atom_site_aniso_U_22
_atom_site_aniso_U_33
_atom_site_aniso_U_12
_atom_site_aniso_U_13
_atom_site_aniso_U_23
Zn1 0.01640(10) 0.01610(10) 0.01460(10) -0.00070(10) 0.00070(10) -0.00020(10)
Cl1 0.0301(2) 0.0212(2) 0.0297(2) 0.00260(10) 0.00980(10) 0.00530(10)
O1 0.0290(7) 0.0488(6) 0.0433(3) 0.0041(5) 0.0108(4) 0.0247(4)
O2 0.0828(12) 0.0511(7) 0.0546(11) -0.0367(10) -0.0012(7) 0.0095(5)
O3 0.0346(2) 0.0852(16) 0.0520(7) 0.0196(6) 0.0201(3) 0.0437(9)
O4 0.0930(13) 0.0489(8) 0.0463(4) 0.0185(8) 0.0289(6) -0.0058(5)
Cl1' 0.0301(2) 0.0212(2) 0.0297(2) 0.00260(10) 0.00980(10) 0.00530(10)
O1' 0.0353(9) 0.0453(4) 0.0505(4) 0.0087(4) 0.0147(4) 0.0276(4)
O2' 0.1189(19) 0.0294(2) 0.0626(8) -0.0135(5) 0.0176(9) -0.0092(3)
O3' 0.0336(2) 0.0949(17) 0.0437(7) -0.0137(4) 0.0027(3) 0.0389(8)
O4' 0.0517(7) 0.0644(13) 0.0393(4) 0.0241(8) 0.0236(5) 0.0147(6)
Cl2 0.0239(3) 0.0223(3) 0.0177(3) 0.0006(3) 0.0005(2) -0.0024(2)
O5 0.070(2) 0.0440(10) 0.0210(10) 0.0170(10) -0.0120(10) -0.0040(10)
O6 0.0230(10) 0.0490(10) 0.0380(10) 0.0030(10) 0.0080(10) -0.0090(10)
O7 0.0320(10) 0.0280(10) 0.0290(10) 0.0070(10) 0.0040(10) 0.0040(10)
O8 0.0440(10) 0.0300(10) 0.0510(10) -0.0130(10) 0.0150(10) -0.0120(10)
N1 0.0190(10) 0.0190(10) 0.0180(10) -0.0010(10) 0.0000(10) 0.0010(10)
N2 0.0200(10) 0.0220(10) 0.0170(10) -0.0010(10) 0.0010(10) 0.0030(10)
N3 0.0190(10) 0.0230(10) 0.0210(10) -0.0010(10) 0.0030(10) 0.0000(10)
N4 0.0220(10) 0.0190(10) 0.0170(10) 0.0000(10) 0.0010(10) -0.0010(10)
N5 0.0190(10) 0.0190(10) 0.0170(10) 0.0000(10) 0.0010(10) -0.0010(10)
N6 0.0200(10) 0.0190(10) 0.0180(10) 0.0000(10) 0.0020(10) 0.0000(10)
C1 0.0250(10) 0.0200(10) 0.0250(10) -0.0040(10) 0.0030(10) 0.0040(10)
C2 0.0260(10) 0.0220(10) 0.0210(10) -0.0010(10) 0.0020(10) 0.0060(10)
C3 0.0210(10) 0.0300(10) 0.0240(10) -0.0030(10) 0.0030(10) 0.0000(10)
C4 0.0200(10) 0.039(2) 0.0250(10) -0.0010(10) 0.0030(10) 0.0080(10)
C5 0.0250(10) 0.034(2) 0.0280(10) 0.0100(10) 0.0090(10) 0.0140(10)
C6 0.0300(10) 0.0230(10) 0.0220(10) 0.0060(10) 0.0080(10) 0.0080(10)
C7 0.0250(10) 0.0210(10) 0.0160(10) 0.0010(10) 0.0040(10) 0.0030(10)
C8 0.0270(10) 0.0190(10) 0.0240(10) 0.0010(10) 0.0020(10) -0.0020(10)
C9 0.0250(10) 0.0200(10) 0.0210(10) -0.0030(10) 0.0050(10) -0.0030(10)
C10 0.0270(10) 0.0220(10) 0.0200(10) 0.0030(10) 0.0060(10) 0.0010(10)
C11 0.0250(10) 0.0260(10) 0.0190(10) 0.0050(10) -0.0010(10) -0.0020(10)
C12 0.0210(10) 0.0230(10) 0.0240(10) 0.0020(10) -0.0010(10) -0.0040(10)
C13 0.0170(10) 0.0190(10) 0.0200(10) 0.0020(10) 0.0010(10) -0.0010(10)
C14 0.0200(10) 0.0210(10) 0.0230(10) -0.0040(10) -0.0020(10) -0.0010(10)
C15 0.0210(10) 0.0170(10) 0.0190(10) 0.0010(10) 0.0050(10) -0.0030(10)
C16 0.0200(10) 0.0200(10) 0.0240(10) 0.0000(10) 0.0050(10) -0.0050(10)
C17 0.0210(10) 0.0260(10) 0.0260(10) -0.0010(10) -0.0010(10) -0.0070(10)
C18 0.0220(10) 0.0300(10) 0.0180(10) 0.0020(10) -0.0030(10) -0.0020(10)
C19 0.0200(10) 0.0230(10) 0.0180(10) 0.0000(10) 0.0020(10) -0.0010(10)
C20 0.0230(10) 0.0250(10) 0.0190(10) 0.0010(10) -0.0030(10) 0.0040(10)
C21 0.0260(10) 0.0210(10) 0.0200(10) 0.0000(10) 0.0000(10) 0.0010(10)
C22 0.0260(10) 0.0210(10) 0.0310(10) 0.0060(10) 0.0020(10) 0.0020(10)
C23 0.0260(10) 0.0240(10) 0.034(2) 0.0050(10) 0.0090(10) 0.0000(10)
C24 0.0300(10) 0.0200(10) 0.0260(10) 0.0000(10) 0.0090(10) 0.0000(10)
C25 0.0230(10) 0.0170(10) 0.0210(10) -0.0030(10) 0.0030(10) -0.0020(10)
C26 0.0240(10) 0.0280(10) 0.0190(10) 0.0000(10) 0.0050(10) 0.0020(10)
C27 0.0260(10) 0.0210(10) 0.0300(10) -0.0030(10) 0.0050(10) -0.0070(10)
C28 0.036(2) 0.0170(10) 0.0310(10) -0.0010(10) 0.0110(10) -0.0020(10)
C29 0.038(2) 0.0210(10) 0.0210(10) 0.0040(10) 0.0040(10) 0.0000(10)
C30 0.0280(10) 0.0190(10) 0.0210(10) 0.0010(10) 0.0020(10) -0.0030(10)

loop_
_atom_site_type_symbol
_atom_site_label
_atom_site_fract_x
_atom_site_fract_y
_atom_site_fract_z
_atom_site_U_iso_or_equiv
_atom_site_thermal_displace_type
_atom_site_occupancy
Zn Zn1 0.67198(2) 0.11561(2) 0.83858(2) 0.01570(10) Uani 1.
Cl Cl1 0.2116(2) 0.04330(10) 0.58660(10) 0.0266(2) Uani 0.294(9)
O O1 0.2147(7) -0.0109(5) 0.6631(4) 0.0399(6) Uani 0.294
O O2 0.2772(8) 0.1166(5) 0.6029(7) 0.0632(10) Uani 0.294
O O3 0.1111(4) 0.0737(7) 0.5658(7) 0.0563(10) Uani 0.294
O O4 0.2436(9) -0.0063(6) 0.5145(4) 0.0615(9) Uani 0.294
Cl Cl1' 0.21000(10) 0.04340(10) 0.58530(10) 0.0266(2) Uani 0.706
O O1' 0.2310(3) -0.0208(2) 0.6525(2) 0.0431(6) Uani 0.706
O O2' 0.2278(5) 0.12900(10) 0.6213(2) 0.0697(12) Uani 0.706
O O3' 0.10710(10) 0.0362(4) 0.5515(2) 0.0574(11) Uani 0.706
O O4' 0.2741(3) 0.0290(3) 0.5160(2) 0.0507(9) Uani 0.706
Cl Cl2 0.39008(5) -0.31530(4) 0.53154(4) 0.0214(3) Uani 1.
O O5 0.4330(2) -0.3127(2) 0.62120(10) 0.0460(10) Uani 1.
O O6 0.47000(10) -0.32260(10) 0.47290(10) 0.0360(10) Uani 1.
O O7 0.3345(2) -0.23470(10) 0.51250(10) 0.0300(10) Uani 1.
O O8 0.3222(2) -0.38870(10) 0.5180(2) 0.0410(10) Uani 1.
N N1 0.7250(2) 0.25020(10) 0.86780(10) 0.0190(10) Uani 1.
N N2 0.6726(2) 0.16390(10) 0.69980(10) 0.0200(10) Uani 1.
N N3 0.5283(2) 0.18190(10) 0.85510(10) 0.0210(10) Uani 1.
N N4 0.7129(2) 0.11150(10) 0.98070(10) 0.0190(10) Uani 1.
N N5 0.5916(2) 0.01410(10) 0.76430(10) 0.0180(10) Uani 1.
N N6 0.8150(2) 0.06600(10) 0.80610(10) 0.0190(10) Uani 1.
C C1 0.7563(2) 0.2863(2) 0.7838(2) 0.0230(10) Uani 1.
C C2 0.6802(2) 0.2614(2) 0.7070(2) 0.0230(10) Uani 1.
C C3 0.4341(2) 0.1490(2) 0.8376(2) 0.0250(10) Uani 1.
C C4 0.3474(2) 0.1974(2) 0.8460(2) 0.0280(10) Uani 1.
C C5 0.3574(2) 0.2838(2) 0.8747(2) 0.0290(10) Uani 1.
C C6 0.4532(2) 0.3189(2) 0.8924(2) 0.0250(10) Uani 1.
C C7 0.5378(2) 0.2662(2) 0.8819(2) 0.0210(10) Uani 1.
C C8 0.6431(2) 0.3023(2) 0.9037(2) 0.0230(10) Uani 1.
C C9 0.6830(2) 0.0557(2) 1.0427(2) 0.0220(10) Uani 1.
C C10 0.7189(2) 0.0604(2) 1.1306(2) 0.0230(10) Uani 1.
C C11 0.7866(2) 0.1269(2) 1.1568(2) 0.0230(10) Uani 1.
C C12 0.8161(2) 0.1857(2) 1.0945(2) 0.0230(10) Uani 1.
C C13 0.7786(2) 0.1764(2) 1.0066(2) 0.0190(10) Uani 1.
C C14 0.8101(2) 0.2387(2) 0.9358(2) 0.0210(10) Uani 1.
C C15 0.5645(2) -0.0669(2) 0.7956(2) 0.0190(10) Uani 1.
C C16 0.4904(2) -0.1203(2) 0.7492(2) 0.0210(10) Uani 1.
C C17 0.4502(2) -0.0902(2) 0.6649(2) 0.0240(10) Uani 1.
C C18 0.4819(2) -0.0120(2) 0.6328(2) 0.0230(10) Uani 1.
C C19 0.5515(2) 0.0405(2) 0.6854(2) 0.0200(10) Uani 1.
C C20 0.5765(2) 0.1326(2) 0.6552(2) 0.0230(10) Uani 1.
C C21 0.8826(2) 0.0224(2) 0.8616(2) 0.0220(10) Uani 1.
C C22 0.9733(2) -0.0086(2) 0.8355(2) 0.0260(10) Uani 1.
C C23 0.9966(2) 0.0062(2) 0.7492(2) 0.0280(10) Uani 1.
C C24 0.9274(2) 0.0493(2) 0.6920(2) 0.0250(10) Uani 1.
C C25 0.8369(2) 0.0786(2) 0.7221(2) 0.0200(10) Uani 1.
C C26 0.7599(2) 0.1246(2) 0.6587(2) 0.0240(10) Uani 1.
C C27 0.4600(2) -0.1999(2) 0.7885(2) 0.0260(10) Uani 1.
C C28 0.5042(2) -0.2259(2) 0.8691(2) 0.0270(10) Uani 1.
C C29 0.5825(2) -0.1756(2) 0.9121(2) 0.0260(10) Uani 1.
C C30 0.6127(2) -0.0976(2) 0.8765(2) 0.0230(10) Uani 1.
H H1a 0.8211 0.2632 0.7733 0.028 Uiso 1.
H H1b 0.7603 0.3488 0.7882 0.028 Uiso 1.
H H2a 0.6157 0.2852 0.7170 0.027 Uiso 1.
H H2b 0.7020 0.2848 0.6536 0.027 Uiso 1.
H H3 0.4272 0.0894 0.8184 0.030 Uiso 1.
H H4 0.2822 0.1720 0.8326 0.034 Uiso 1.
H H5 0.2991 0.3188 0.8819 0.035 Uiso 1.
H H6 0.4615 0.3784 0.9118 0.030 Uiso 1.
H H8a 0.6454 0.3605 0.8805 0.028 Uiso 1.
H H8b 0.6554 0.3043 0.9662 0.028 Uiso 1.
H H9 0.6349 0.0111 1.0252 0.026 Uiso 1.
H H10 0.6976 0.0189 1.1722 0.028 Uiso 1.
H H11 0.8124 0.1318 1.2169 0.028 Uiso 1.
H H12 0.8617 0.2323 1.1114 0.027 Uiso 1.
H H14a 0.8280 0.2943 0.9616 0.026 Uiso 1.
H H14b 0.8668 0.2148 0.9094 0.026 Uiso 1.
H H17 0.4013 -0.1248 0.6309 0.029 Uiso 1.
H H18 0.4574 0.0074 0.5755 0.028 Uiso 1.
H H20a 0.5819 0.1320 0.5931 0.027 Uiso 1.
H H20b 0.5235 0.1716 0.6685 0.027 Uiso 1.
H H21 0.8669 0.0126 0.9209 0.027 Uiso 1.
H H22 1.0191 -0.0395 0.8760 0.032 Uiso 1.
H H23 1.0595 -0.0131 0.7300 0.033 Uiso 1.
H H24 0.9412 0.0589 0.6322 0.030 Uiso 1.
H H26a 0.7937 0.1706 0.6301 0.028 Uiso 1.
H H26b 0.7345 0.0827 0.6159 0.028 Uiso 1.
H H27 0.4088 -0.2355 0.7588 0.031 Uiso 1.
H H28 0.4816 -0.2783 0.8960 0.033 Uiso 1.
H H29 0.6151 -0.1958 0.9664 0.032 Uiso 1.
H H30 0.6658 -0.0641 0.9062 0.027 Uiso 1.

loop_
_geom_angle_atom_site_label_1
_geom_angle_atom_site_label_2
_geom_angle_atom_site_label_3
_geom_angle
_geom_angle_publ_flag
N1 Zn1 N2 81.96(8) no
N1 Zn1 N3 79.40(8) no
N1 Zn1 N4 77.10(8) no
N1 Zn1 N5 156.04(8) no
N1 Zn1 N6 95.70(8) no
N2 Zn1 N3 91.57(8) no
N2 Zn1 N4 157.43(8) no
N2 Zn1 N5 77.16(8) no
N2 Zn1 N6 80.01(8) no
N3 Zn1 N4 92.77(8) no
N3 Zn1 N5 89.47(8) no
N3 Zn1 N6 170.83(8) no
N4 Zn1 N5 125.00(8) no
N4 Zn1 N6 93.69(8) no
N5 Zn1 N6 92.16(8) no
Zn1 N1 C1 106.20(10) no
Zn1 N1 C8 109.8(2) no
Zn1 N1 C14 104.30(10) no
Zn1 N2 C2 105.20(10) no
Zn1 N2 C20 105.10(10) no
Zn1 N2 C26 109.20(10) no
Zn1 N3 C3 127.3(2) no
Zn1 N3 C7 114.3(2) no
Zn1 N4 C9 130.2(2) no
Zn1 N4 C13 111.7(2) no
Zn1 N5 C15 126.3(2) no
Zn1 N5 C19 113.8(2) no
Zn1 N6 C21 125.8(2) no
Zn1 N6 C25 115.6(2) no
O1 Cl1 O2 109.47(2) no
O1 Cl1 O3 109.47(2) no
O1 Cl1 O4 109.47(2) no
O2 Cl1 O3 109.470(10) no
O2 Cl1 O4 109.470(10) no
O3 Cl1 O4 109.47(6) no
O1' Cl1' O2' 109.47(2) no
O1' Cl1' O3' 109.47(2) no
O1' Cl1' O4' 109.47(2) no
O2' Cl1' O3' 109.470(10) no
O2' Cl1' O4' 109.470(10) no
O3' Cl1' O4' 109.47(6) no
O5 Cl2 O6 109.50(10) no
O5 Cl2 O7 108.80(10) no
O5 Cl2 O8 110.70(10) no
O6 Cl2 O7 109.30(10) no
O6 Cl2 O8 109.60(10) no
O7 Cl2 O8 108.90(10) no
C1 N1 C8 112.6(2) no
C1 N1 C14 113.3(2) no
C8 N1 C14 110.3(2) no
C2 N2 C20 113.9(2) no
C2 N2 C26 112.4(2) no
C20 N2 C26 110.6(2) no
C3 N3 C7 118.3(2) no
C9 N4 C13 118.2(2) no
C15 N5 C19 118.9(2) no
C21 N6 C25 118.6(2) no
N1 C1 C2 110.7(2) no
N2 C2 C1 109.9(2) no
N3 C3 C4 123.3(3) no
C3 C4 C5 118.3(3) no
C4 C5 C6 119.3(3) no
C5 C6 C7 119.3(3) no
N3 C7 C6 121.5(2) no
N3 C7 C8 118.3(2) no
C6 C7 C8 120.2(2) no
N1 C8 C7 114.6(2) no
N4 C9 C10 123.0(2) no
C9 C10 C11 118.6(2) no
C10 C11 C12 119.1(2) no
C11 C12 C13 119.5(2) no
N4 C13 C12 121.6(2) no
N4 C13 C14 117.2(2) no
C12 C13 C14 121.2(2) no
N1 C14 C13 109.3(2) no
N5 C15 C16 121.9(2) no
N5 C15 C30 118.8(2) no
C16 C15 C30 119.3(2) no
C15 C16 C27 119.1(2) no
C15 C16 C17 117.3(2) no
C17 C16 C27 123.6(2) no
C16 C17 C18 119.9(2) no
C17 C18 C19 119.6(2) no
N5 C19 C18 122.2(2) no
N5 C19 C20 117.9(2) no
C18 C19 C20 119.8(2) no
N2 C20 C19 111.1(2) no
N6 C21 C22 122.5(2) no
C21 C22 C23 118.8(2) no
C22 C23 C24 119.1(2) no
C23 C24 C25 119.4(2) no
N6 C25 C24 121.6(2) no
N6 C25 C26 118.8(2) no
C24 C25 C26 119.5(2) no
N2 C26 C25 115.2(2) no
C16 C27 C28 120.4(2) no
C27 C28 C29 120.2(2) no
C28 C29 C30 120.9(2) no
C15 C30 C29 119.9(2) no
H1a C1 H1b 109.4 no
N1 C1 H1b 109.1 no
C2 C1 H1b 109.2 no
N1 C1 H1a 109.1 no
C2 C1 H1a 109.2 no
H2a C2 H2b 109.4 no
N2 C2 H2a 109.4 no
C1 C2 H2a 109.4 no
N2 C2 H2b 109.4 no
C1 C2 H2b 109.3 no
N3 C3 H3 118.4 no
C4 C3 H3 118.3 no
C3 C4 H4 120.9 no
C5 C4 H4 120.8 no
C6 C5 H5 120.3 no
C4 C5 H5 120.4 no
C5 C6 H6 120.4 no
C7 C6 H6 120.3 no
H8a C8 H8b 109.4 no
N1 C8 H8b 108.2 no
C7 C8 H8b 108.2 no
N1 C8 H8a 108.2 no
C7 C8 H8a 108.2 no
N4 C9 H9 118.5 no
C10 C9 H9 118.5 no
C9 C10 H10 120.6 no
C11 C10 H10 120.7 no
C12 C11 H11 120.5 no
C10 C11 H11 120.5 no
C11 C12 H12 120.3 no
C13 C12 H12 120.2 no
H14a C14 H14b 109.4 no
N1 C14 H14a 109.6 no
C13 C14 H14a 109.6 no
N1 C14 H14b 109.5 no
C13 C14 H14b 109.4 no
C18 C17 H17 120.1 no
C16 C17 H17 120.0 no
C17 C18 H18 120.2 no
C19 C18 H18 120.1 no
H20a C20 H20b 109.4 no
N2 C20 H20a 109.2 no
C19 C20 H20a 109.0 no
N2 C20 H20b 109.1 no
C19 C20 H20b 109.0 no
N6 C21 H21 118.7 no
C22 C21 H21 118.8 no
C21 C22 H22 120.4 no
C23 C22 H22 120.8 no
C24 C23 H23 120.5 no
C22 C23 H23 120.5 no
C23 C24 H24 120.4 no
C25 C24 H24 120.2 no
H26a C26 H26b 109.3 no
N2 C26 H26b 108.2 no
C25 C26 H26b 108.0 no
N2 C26 H26a 108.1 no
C25 C26 H26a 108.0 no
C28 C27 H27 119.7 no
C16 C27 H27 119.9 no
C27 C28 H28 119.8 no
C29 C28 H28 120.0 no
C30 C29 H29 119.5 no
C28 C29 H29 119.6 no
C29 C30 H30 120.1 no
C15 C30 H30 120.0 no

loop_
_geom_bond_atom_site_label_1
_geom_bond_atom_site_label_2
_geom_bond_distance
_geom_bond_publ_flag
Zn1 N1 2.189(2) no
Zn1 N2 2.229(2) no
Zn1 N3 2.182(2) no
Zn1 N4 2.181(2) no
Zn1 N5 2.138(2) no
Zn1 N6 2.131(2) no
Cl1 O1 1.419(2) no
Cl1 O2 1.4190(10) no
Cl1 O3 1.4190(10) no
Cl1 O4 1.4190(10) no
Cl1' O1' 1.419(2) no
Cl1' O2' 1.4190(10) no
Cl1' O3' 1.4190(10) no
Cl1' O4' 1.4190(10) no
Cl2 O5 1.432(2) no
Cl2 O6 1.439(2) no
Cl2 O7 1.442(2) no
Cl2 O8 1.433(2) no
N1 C1 1.476(3) no
N1 C8 1.480(3) no
N1 C14 1.474(3) no
N2 C2 1.484(3) no
N2 C20 1.469(3) no
N2 C26 1.480(3) no
N3 C3 1.349(3) no
N3 C7 1.342(3) no
N4 C9 1.347(3) no
N4 C13 1.349(3) no
N5 C15 1.374(3) no
N5 C19 1.331(3) no
N6 C21 1.349(3) no
N6 C25 1.343(3) no
C1 C2 1.525(4) no
C3 C4 1.377(4) no
C4 C5 1.382(4) no
C5 C6 1.381(4) no
C6 C7 1.394(4) no
C7 C8 1.508(4) no
C9 C10 1.380(4) no
C10 C11 1.384(4) no
C11 C12 1.378(4) no
C12 C13 1.392(3) no
C13 C14 1.514(4) no
C15 C16 1.415(4) no
C15 C30 1.415(4) no
C16 C27 1.416(4) no
C16 C17 1.419(4) no
C17 C18 1.360(4) no
C18 C19 1.412(4) no
C19 C20 1.514(4) no
C21 C22 1.376(4) no
C22 C23 1.386(4) no
C23 C24 1.375(4) no
C24 C25 1.388(4) no
C25 C26 1.514(4) no
C27 C28 1.370(4) no
C28 C29 1.404(4) no
C29 C30 1.371(4) no
C1 H1a 0.95 no
C1 H1b 0.95 no
C2 H2a 0.95 no
C2 H2b 0.95 no
C3 H3 0.95 no
C4 H4 0.95 no
C5 H5 0.95 no
C6 H6 0.95 no
C8 H8a 0.95 no
C8 H8b 0.95 no
C9 H9 0.95 no
C10 H10 0.95 no
C11 H11 0.95 no
C12 H12 0.95 no
C14 H14a 0.95 no
C14 H14b 0.95 no
C17 H17 0.95 no
C18 H18 0.95 no
C20 H20a 0.95 no
C20 H20b 0.95 no
C21 H21 0.95 no
C22 H22 0.95 no
C23 H23 0.95 no
C24 H24 0.95 no
C26 H26a 0.95 no
C26 H26b 0.95 no
C27 H27 0.95 no
C28 H28 0.95 no
C29 H29 0.95 no
C30 H30 0.95 no

loop_
_geom_hbond_atom_site_label_D
_geom_hbond_atom_site_label_H
_geom_hbond_atom_site_label_A
_geom_hbond_site_symmetry_A
_geom_hbond_distance_DH
_geom_hbond_distance_HA
_geom_hbond_distance_DA
_geom_hbond_angle_DHA
_geom_hbond_publ_flag
C5 H5 O1' 2_556 0.95 2.51 3.194(4) 129 yes
C17 H17 O7 . 0.95 2.55 3.448(3) 157 yes
C18 H18 O4' . 0.95 2.54 3.209(3) 128 yes
C20 H20a O7 3_656 0.95 2.55 3.276(3) 134 yes
C21 H21 O8 4_545 0.95 2.49 3.266(3) 139 yes
C27 H27 O5 . 0.95 2.43 3.053(3) 123 yes
C3 H3 Cg5 . 0.95 2.85 3.639(3) 141 yes
C29 H29 Cg3 3_657 0.95 2.79 3.538(3) 136 yes
